data_2221225
loop_
_publ_author_name
'Niedzia\/lkowski, Pawe\/l'
'Ossowski, Tadeusz'
'Sikorski, Artur'

_publ_section_title
;
 Methyl 7-methoxy-9-oxo-9<i>H</i>-xanthene-2-carboxylate
;
_journal_coeditor_code XU2476
_journal_issue 3
_journal_name_full 'Acta Crystallographica Section E'
_journal_page_first o484
_journal_page_last o485
_journal_paper_doi 10.1107/S1600536809003602
_journal_volume 65
_journal_year 2009
_chemical_formula_iupac 'C16 H12 O5'
_chemical_formula_moiety 'C16 H12 O5'
_chemical_formula_sum 'C16 H12 O5'
_chemical_formula_weight 284.26
_chemical_name_systematic
;
Methyl 7-methoxy-9-oxo-9H-xanthene-2-carboxylate
;
_space_group_IT_number 14
_symmetry_cell_setting monoclinic
_symmetry_space_group_name_Hall '-P 2ybc'
_symmetry_space_group_name_H-M 'P 1 21/c 1'
_atom_sites_solution_hydrogens geom
_atom_sites_solution_primary direct
_atom_sites_solution_secondary difmap
_audit_creation_method SHELXL97
_cell_angle_alpha 90.00
_cell_angle_beta 93.266(7)
_cell_angle_gamma 90.00
_cell_formula_units_Z 4
_cell_length_a 4.7709(4)
_cell_length_b 10.5375(8)
_cell_length_c 26.7854(19)
_cell_measurement_reflns_used 2126
_cell_measurement_temperature 295(2)
_cell_measurement_theta_max 25.00
_cell_measurement_theta_min 2.99
_cell_volume 1344.40(18)
_computing_cell_refinement 'CrysAlis RED (Oxford Diffraction, 2008)'
_computing_data_collection 'CrysAlis CCD (Oxford Diffraction, 2008)'
_computing_data_reduction 'CrysAlis RED (Oxford Diffraction, 2008)'
_computing_molecular_graphics 'ORTEPII (Johnson, 1976)'
_computing_publication_material 'SHELXL97 (Sheldrick, 2008) and PLATON (Spek, 2003)'
_computing_structure_refinement 'SHELXL97 (Sheldrick, 2008)'
_computing_structure_solution 'SHELXS97 (Sheldrick, 2008)'
_diffrn_ambient_temperature 295(2)
_diffrn_detector_area_resol_mean 10.4002
_diffrn_measured_fraction_theta_full 0.999
_diffrn_measured_fraction_theta_max 0.999
_diffrn_measurement_device_type 'Oxford Diffraction Ruby CCD'
_diffrn_measurement_method \w
_diffrn_radiation_monochromator graphite
_diffrn_radiation_source 'Enhance (Mo) X-ray Source'
_diffrn_radiation_type MoK\a
_diffrn_radiation_wavelength 0.71073
_diffrn_reflns_av_R_equivalents 0.0856
_diffrn_reflns_av_sigmaI/netI 0.0662
_diffrn_reflns_limit_h_max 5
_diffrn_reflns_limit_h_min -5
_diffrn_reflns_limit_k_max 12
_diffrn_reflns_limit_k_min -12
_diffrn_reflns_limit_l_max 31
_diffrn_reflns_limit_l_min -31
_diffrn_reflns_number 23842
_diffrn_reflns_theta_full 25.00
_diffrn_reflns_theta_max 25.00
_diffrn_reflns_theta_min 2.99
_diffrn_standards_number 0
_exptl_absorpt_coefficient_mu 0.105
_exptl_absorpt_correction_T_max 0.997
_exptl_absorpt_correction_T_min 0.994
_exptl_absorpt_correction_type multi-scan
_exptl_absorpt_process_details '(CrysAlis RED; Oxford Diffraction, 2008)'
_exptl_crystal_colour white
_exptl_crystal_density_diffrn 1.404
_exptl_crystal_density_method 'not measured'
_exptl_crystal_description needle
_exptl_crystal_F_000 592.0
_exptl_crystal_size_max 0.2
_exptl_crystal_size_mid 0.04
_exptl_crystal_size_min 0.04
_refine_diff_density_max 0.129
_refine_diff_density_min -0.135
_refine_ls_extinction_method none
_refine_ls_goodness_of_fit_ref 0.805
_refine_ls_hydrogen_treatment constr
_refine_ls_matrix_type full
_refine_ls_number_parameters 193
_refine_ls_number_reflns 2366
_refine_ls_number_restraints 0
_refine_ls_restrained_S_all 0.805
_refine_ls_R_factor_all 0.1052
_refine_ls_R_factor_gt 0.0382
_refine_ls_shift/su_max 0.001
_refine_ls_shift/su_mean 0.000
_refine_ls_structure_factor_coef Fsqd
_refine_ls_weighting_details 'calc w = 1/[\s^2^(Fo^2^)+(0.0471P)^2^] where P=(Fo^2^+2Fc^2^)/3'
_refine_ls_weighting_scheme calc
_refine_ls_wR_factor_gt 0.0824
_refine_ls_wR_factor_ref 0.0924
_reflns_number_gt 1051
_reflns_number_total 2366
_reflns_threshold_expression I>2\s(I)
_cod_data_source_file xu2476.cif
_cod_data_source_block I
_cod_original_sg_symbol_H-M 'P 21/c'
_cod_database_code 2221225
_cod_database_fobs_code 2221225

loop_
_symmetry_equiv_pos_as_xyz
'x, y, z'
'-x, y+1/2, -z+1/2'
'-x, -y, -z'
'x, -y-1/2, z-1/2'

loop_
_atom_site_type_symbol
_atom_site_label
_atom_site_fract_x
_atom_site_fract_y
_atom_site_fract_z
_atom_site_U_iso_or_equiv
_atom_site_adp_type
_atom_site_calc_flag
_atom_site_refinement_flags
_atom_site_occupancy
_atom_site_disorder_assembly
_atom_site_disorder_group
C C1 0.4869(4) 0.3741(2) 0.37390(8) 0.0507(6) Uani d . 1 . .
H H1 0.4950 0.4005 0.3409 0.061 Uiso calc R 1 . .
C C2 0.6568(4) 0.4321(2) 0.41017(8) 0.0531(6) Uani d . 1 . .
C C3 0.6434(5) 0.3912(2) 0.45962(9) 0.0678(7) Uani d . 1 . .
H H3 0.7584 0.4289 0.4846 0.081 Uiso calc R 1 . .
C C4 0.4634(5) 0.2964(3) 0.47187(9) 0.0735(7) Uani d . 1 . .
H H4 0.4548 0.2703 0.5049 0.088 Uiso calc R 1 . .
C C5 -0.2272(5) -0.0083(2) 0.43087(9) 0.0742(7) Uani d . 1 . .
H H5 -0.2221 -0.0287 0.4647 0.089 Uiso calc R 1 . .
C C6 -0.4064(5) -0.0705(2) 0.39752(9) 0.0723(7) Uani d . 1 . .
H H6 -0.5229 -0.1337 0.4089 0.087 Uiso calc R 1 . .
C C7 -0.4169(4) -0.0408(2) 0.34712(9) 0.0570(6) Uani d . 1 . .
C C8 -0.2448(4) 0.0520(2) 0.33022(8) 0.0506(6) Uani d . 1 . .
H H8 -0.2514 0.0723 0.2964 0.061 Uiso calc R 1 . .
C C9 0.1240(4) 0.2157(2) 0.34601(8) 0.0485(5) Uani d . 1 . .
O O10 0.1221(3) 0.14529(15) 0.44927(5) 0.0685(5) Uani d . 1 . .
C C11 0.3026(4) 0.2770(2) 0.38514(7) 0.0469(5) Uani d . 1 . .
C C12 0.2945(4) 0.2399(2) 0.43445(8) 0.0567(6) Uani d . 1 . .
C C13 -0.0592(4) 0.1163(2) 0.36375(7) 0.0459(5) Uani d . 1 . .
C C14 -0.0538(4) 0.0853(2) 0.41369(8) 0.0567(6) Uani d . 1 . .
C C15 0.8493(5) 0.5368(2) 0.39863(10) 0.0616(6) Uani d . 1 . .
O O16 0.9949(4) 0.59309(17) 0.42912(7) 0.0897(6) Uani d . 1 . .
O O17 0.8478(3) 0.56064(15) 0.34987(6) 0.0748(5) Uani d . 1 . .
C C18 1.0307(5) 0.6610(2) 0.33454(10) 0.0877(8) Uani d . 1 . .
H H18A 0.9931 0.6783 0.2996 0.132 Uiso calc R 1 . .
H H18B 1.2228 0.6352 0.3403 0.132 Uiso calc R 1 . .
H H18C 0.9978 0.7362 0.3536 0.132 Uiso calc R 1 . .
O O19 -0.6050(3) -0.10926(15) 0.31785(6) 0.0734(5) Uani d . 1 . .
C C20 -0.6235(5) -0.0814(3) 0.26581(9) 0.0837(8) Uani d . 1 . .
H H20A -0.7623 -0.1351 0.2493 0.126 Uiso calc R 1 . .
H H20B -0.4446 -0.0962 0.2522 0.126 Uiso calc R 1 . .
H H20C -0.6760 0.0058 0.2609 0.126 Uiso calc R 1 . .
O O21 0.1291(3) 0.24526(14) 0.30176(5) 0.0657(5) Uani d . 1 . .

loop_
_atom_site_aniso_label
_atom_site_aniso_U_11
_atom_site_aniso_U_22
_atom_site_aniso_U_33
_atom_site_aniso_U_12
_atom_site_aniso_U_13
_atom_site_aniso_U_23
C1 0.0541(13) 0.0547(16) 0.0427(13) 0.0009(12) -0.0024(11) -0.0013(11)
C2 0.0517(13) 0.0553(16) 0.0518(15) -0.0049(11) -0.0025(11) -0.0058(12)
C3 0.0741(15) 0.0794(19) 0.0481(16) -0.0117(14) -0.0139(11) -0.0116(14)
C4 0.0851(17) 0.087(2) 0.0471(14) -0.0246(16) -0.0071(13) 0.0017(14)
C5 0.0855(16) 0.084(2) 0.0519(15) -0.0292(15) -0.0047(13) 0.0166(14)
C6 0.0777(16) 0.0703(19) 0.0681(19) -0.0229(14) -0.0016(14) 0.0133(15)
C7 0.0565(13) 0.0599(16) 0.0535(15) -0.0049(13) -0.0053(11) 0.0004(13)
C8 0.0532(12) 0.0517(15) 0.0464(13) -0.0031(11) -0.0022(11) -0.0001(11)
C9 0.0491(13) 0.0508(15) 0.0449(14) 0.0006(11) -0.0036(11) 0.0031(12)
O10 0.0800(10) 0.0808(13) 0.0429(9) -0.0254(9) -0.0104(8) 0.0102(8)
C11 0.0475(12) 0.0498(15) 0.0427(13) -0.0023(11) -0.0027(10) 0.0012(11)
C12 0.0584(13) 0.0629(17) 0.0476(14) -0.0139(13) -0.0063(11) 0.0007(12)
C13 0.0470(12) 0.0466(14) 0.0436(14) 0.0005(11) -0.0022(10) 0.0020(11)
C14 0.0617(14) 0.0596(17) 0.0473(15) -0.0124(12) -0.0087(11) 0.0037(12)
C15 0.0620(15) 0.0620(18) 0.0598(17) -0.0037(13) -0.0044(12) -0.0063(15)
O16 0.1020(13) 0.0906(14) 0.0742(12) -0.0367(11) -0.0143(10) -0.0106(11)
O17 0.0865(11) 0.0729(13) 0.0641(12) -0.0294(10) -0.0039(9) 0.0052(9)
C18 0.0935(18) 0.078(2) 0.092(2) -0.0274(16) 0.0074(15) 0.0129(16)
O19 0.0772(10) 0.0744(12) 0.0671(12) -0.0265(9) -0.0081(8) -0.0049(9)
C20 0.0931(18) 0.102(2) 0.0549(17) -0.0282(16) -0.0058(13) -0.0135(15)
O21 0.0744(10) 0.0781(12) 0.0432(9) -0.0200(8) -0.0084(7) 0.0105(8)

loop_
_atom_type_symbol
_atom_type_description
_atom_type_scat_dispersion_real
_atom_type_scat_dispersion_imag
_atom_type_scat_source
C C 0.0033 0.0016 'International Tables Vol C Tables 4.2.6.8 and 6.1.1.4'
H H 0.0000 0.0000 'International Tables Vol C Tables 4.2.6.8 and 6.1.1.4'
O O 0.0106 0.0060 'International Tables Vol C Tables 4.2.6.8 and 6.1.1.4'

loop_
_geom_angle_atom_site_label_1
_geom_angle_atom_site_label_2
_geom_angle_atom_site_label_3
_geom_angle_site_symmetry_1
_geom_angle_site_symmetry_3
_geom_angle
_geom_angle_publ_flag
C2 C1 C11 . . 121.9(2) ?
C2 C1 H1 . . 119.1 ?
C11 C1 H1 . . 119.1 ?
C1 C2 C3 . . 118.4(2) ?
C1 C2 C15 . . 122.2(2) ?
C3 C2 C15 . . 119.4(2) ?
C4 C3 C2 . . 121.0(2) ?
C4 C3 H3 . . 119.5 ?
C2 C3 H3 . . 119.5 ?
C3 C4 C12 . . 119.2(2) ?
C3 C4 H4 . . 120.4 ?
C12 C4 H4 . . 120.4 ?
C6 C5 C14 . . 119.2(2) ?
C6 C5 H5 . . 120.4 ?
C14 C5 H5 . . 120.4 ?
C5 C6 C7 . . 121.0(2) ?
C5 C6 H6 . . 119.5 ?
C7 C6 H6 . . 119.5 ?
O19 C7 C8 . . 125.1(2) ?
O19 C7 C6 . . 115.3(2) ?
C8 C7 C6 . . 119.6(2) ?
C7 C8 C13 . . 120.2(2) ?
C7 C8 H8 . . 119.9 ?
C13 C8 H8 . . 119.9 ?
O21 C9 C13 . . 122.78(19) ?
O21 C9 C11 . . 122.5(2) ?
C13 C9 C11 . . 114.73(19) ?
C12 O10 C14 . . 118.97(16) ?
C12 C11 C1 . . 117.8(2) ?
C12 C11 C9 . . 120.9(2) ?
C1 C11 C9 . . 121.22(19) ?
O10 C12 C11 . . 122.33(19) ?
O10 C12 C4 . . 116.0(2) ?
C11 C12 C4 . . 121.6(2) ?
C14 C13 C8 . . 119.0(2) ?
C14 C13 C9 . . 120.5(2) ?
C8 C13 C9 . . 120.44(19) ?
C13 C14 C5 . . 121.0(2) ?
C13 C14 O10 . . 122.5(2) ?
C5 C14 O10 . . 116.5(2) ?
O16 C15 O17 . . 123.1(2) ?
O16 C15 C2 . . 124.7(2) ?
O17 C15 C2 . . 112.2(2) ?
C15 O17 C18 . . 116.59(19) ?
O17 C18 H18A . . 109.5 ?
O17 C18 H18B . . 109.5 ?
H18A C18 H18B . . 109.5 ?
O17 C18 H18C . . 109.5 ?
H18A C18 H18C . . 109.5 ?
H18B C18 H18C . . 109.5 ?
C7 O19 C20 . . 117.16(17) ?
O19 C20 H20A . . 109.5 ?
O19 C20 H20B . . 109.5 ?
H20A C20 H20B . . 109.5 ?
O19 C20 H20C . . 109.5 ?
H20A C20 H20C . . 109.5 ?
H20B C20 H20C . . 109.5 ?

loop_
_geom_bond_atom_site_label_1
_geom_bond_atom_site_label_2
_geom_bond_site_symmetry_2
_geom_bond_distance
_geom_bond_publ_flag
C1 C2 . 1.373(3) ?
C1 C11 . 1.394(3) ?
C1 H1 . 0.9300 ?
C2 C3 . 1.398(3) ?
C2 C15 . 1.480(3) ?
C3 C4 . 1.369(3) ?
C3 H3 . 0.9300 ?
C4 C12 . 1.384(3) ?
C4 H4 . 0.9300 ?
C5 C6 . 1.368(3) ?
C5 C14 . 1.383(3) ?
C5 H5 . 0.9300 ?
C6 C7 . 1.384(3) ?
C6 H6 . 0.9300 ?
C7 O19 . 1.364(2) ?
C7 C8 . 1.370(3) ?
C8 C13 . 1.400(3) ?
C8 H8 . 0.9300 ?
C9 O21 . 1.227(2) ?
C9 C13 . 1.461(3) ?
C9 C11 . 1.462(3) ?
O10 C12 . 1.366(2) ?
O10 C14 . 1.386(2) ?
C11 C12 . 1.380(3) ?
C13 C14 . 1.376(3) ?
C15 O16 . 1.199(2) ?
C15 O17 . 1.330(3) ?
O17 C18 . 1.446(3) ?
C18 H18A . 0.9600 ?
C18 H18B . 0.9600 ?
C18 H18C . 0.9600 ?
O19 C20 . 1.422(3) ?
C20 H20A . 0.9600 ?
C20 H20B . 0.9600 ?
C20 H20C . 0.9600 ?

loop_
_geom_hbond_atom_site_label_D
_geom_hbond_atom_site_label_H
_geom_hbond_atom_site_label_A
_geom_hbond_site_symmetry_A
_geom_hbond_distance_DH
_geom_hbond_distance_HA
_geom_hbond_distance_DA
_geom_hbond_angle_DHA
_geom_hbond_publ_flag
C3 H3 O16 3_766 0.93 2.54 3.362(3) 147 y
C20 H20A O21 2_445 0.96 2.50 3.454(3) 173 y

loop_
_geom_torsion_atom_site_label_1
_geom_torsion_atom_site_label_2
_geom_torsion_atom_site_label_3
_geom_torsion_atom_site_label_4
_geom_torsion_site_symmetry_1
_geom_torsion_site_symmetry_2
_geom_torsion_site_symmetry_3
_geom_torsion_site_symmetry_4
_geom_torsion
_geom_torsion_publ_flag
C11 C1 C2 C3 . . . . 0.3(3) ?
C11 C1 C2 C15 . . . . -178.91(19) ?
C1 C2 C3 C4 . . . . -0.6(3) ?
C15 C2 C3 C4 . . . . 178.6(2) ?
C2 C3 C4 C12 . . . . 0.6(4) ?
C14 C5 C6 C7 . . . . -0.2(4) ?
C5 C6 C7 O19 . . . . -179.7(2) ?
C5 C6 C7 C8 . . . . 0.2(4) ?
O19 C7 C8 C13 . . . . -179.99(19) ?
C6 C7 C8 C13 . . . . 0.1(3) ?
C2 C1 C11 C12 . . . . 0.1(3) ?
C2 C1 C11 C9 . . . . -179.66(19) ?
O21 C9 C11 C12 . . . . -179.0(2) ?
C13 C9 C11 C12 . . . . 0.7(3) ?
O21 C9 C11 C1 . . . . 0.8(3) ?
C13 C9 C11 C1 . . . . -179.53(17) ?
C14 O10 C12 C11 . . . . -0.8(3) ?
C14 O10 C12 C4 . . . . 179.6(2) ?
C1 C11 C12 O10 . . . . -179.70(17) ?
C9 C11 C12 O10 . . . . 0.1(3) ?
C1 C11 C12 C4 . . . . -0.2(3) ?
C9 C11 C12 C4 . . . . 179.6(2) ?
C3 C4 C12 O10 . . . . 179.4(2) ?
C3 C4 C12 C11 . . . . -0.1(4) ?
C7 C8 C13 C14 . . . . -0.3(3) ?
C7 C8 C13 C9 . . . . -179.76(19) ?
O21 C9 C13 C14 . . . . 178.94(19) ?
C11 C9 C13 C14 . . . . -0.7(3) ?
O21 C9 C13 C8 . . . . -1.6(3) ?
C11 C9 C13 C8 . . . . 178.67(18) ?
C8 C13 C14 C5 . . . . 0.3(3) ?
C9 C13 C14 C5 . . . . 179.7(2) ?
C8 C13 C14 O10 . . . . -179.42(18) ?
C9 C13 C14 O10 . . . . 0.0(3) ?
C6 C5 C14 C13 . . . . -0.1(4) ?
C6 C5 C14 O10 . . . . 179.7(2) ?
C12 O10 C14 C13 . . . . 0.8(3) ?
C12 O10 C14 C5 . . . . -178.9(2) ?
C1 C2 C15 O16 . . . . 177.5(2) ?
C3 C2 C15 O16 . . . . -1.7(4) ?
C1 C2 C15 O17 . . . . -3.8(3) ?
C3 C2 C15 O17 . . . . 177.05(19) ?
O16 C15 O17 C18 . . . . -0.8(3) ?
C2 C15 O17 C18 . . . . -179.59(18) ?
C8 C7 O19 C20 . . . . -0.2(3) ?
C6 C7 O19 C20 . . . . 179.7(2) ?

loop_
_cod_related_entry_id
_cod_related_entry_database
_cod_related_entry_code
1 ChemSpider 9812496
